data_4020571
loop_
_publ_author_name
'Indrajit Das'
'Tanmaya Pathak'
'Cheravakkattu G. Suresh'

_publ_section_title
;
 A Diastereoselective and General Route to
 5-Amino-5-deoxysugars: Influence of C-3 Substitution
 on the Addition of Amines to C-5 of Vinyl
 Sulfone-Modified Hex-5-enofuranosyl Carbohydrates
;
_journal_name_full 'Journal of Organic Chemistry'
_journal_page_first 8047
_journal_page_last 8054
_journal_paper_doi 10.1021/jo051143c
_journal_volume 70
_journal_year 2005
_chemical_formula_moiety 'C22 H33 N1 O6 S'
_chemical_formula_sum 'C22 H33 N O6 S'
_chemical_formula_weight 439.56
_space_group_IT_number 4
_symmetry_cell_setting monoclinic
_symmetry_space_group_name_Hall 'P 2yb'
_symmetry_space_group_name_H-M 'P 1 21 1'
_cell_angle_alpha 90.00
_cell_angle_beta 95.826(9)
_cell_angle_gamma 90.00
_cell_formula_units_Z 4
_cell_length_a 13.948(5)
_cell_length_b 11.955(5)
_cell_length_c 14.073(6)
_cell_measurement_temperature 295(2)
_cell_volume 2334.5(16)
_diffrn_ambient_temperature 293(2)
_exptl_crystal_density_diffrn 1.251
_refine_diff_density_rms 0.031
_cod_original_sg_symbol_H-M 'P 21'
_cod_original_formula_sum 'C22 H33 N1 O6 S'
_cod_database_code 4020571

loop_
_symmetry_equiv_pos_as_xyz
'x, y, z'
'-x, y+1/2, -z'

loop_
_atom_site_label
_atom_site_type_symbol
_atom_site_fract_x
_atom_site_fract_y
_atom_site_fract_z
_atom_site_U_iso_or_equiv
_atom_site_adp_type
_atom_site_occupancy
_atom_site_symmetry_multiplicity
_atom_site_calc_flag
_atom_site_refinement_flags
_atom_site_disorder_assembly
_atom_site_disorder_group
S1A S 0.24053(10) 0.51113(11) 0.43949(8) 0.0698(4) Uani 1 1 d . . .
O6 O 0.3022(2) 0.5389(3) 0.52348(19) 0.0904(11) Uani 1 1 d . . .
O7 O 0.1397(2) 0.4952(3) 0.4470(2) 0.0903(11) Uani 1 1 d . . .
O4 O 0.1083(2) 0.7268(3) 0.1391(2) 0.0806(10) Uani 1 1 d . . .
C1 C 0.0823(4) 0.8335(5) 0.1118(4) 0.0790(16) Uani 1 1 d . . .
H1 H 0.0121 0.8400 0.1002 0.095 Uiso 1 1 calc R . .
O1 O 0.1258(3) 0.8660(3) 0.0312(2) 0.1077(14) Uani 1 1 d . . .
C7 C 0.1765(4) 0.9667(6) 0.0512(4) 0.0902(18) Uani 1 1 d . . .
C8 C 0.1138(4) 1.0665(5) 0.0165(4) 0.117(2) Uani 1 1 d . . .
H8A H 0.0631 1.0759 0.0571 0.176 Uiso 1 1 calc R . .
H8B H 0.0863 1.0533 -0.0479 0.176 Uiso 1 1 calc R . .
H8C H 0.1526 1.1329 0.0185 0.176 Uiso 1 1 calc R . .
C9 C 0.2687(4) 0.9633(5) 0.0045(4) 0.133(2) Uani 1 1 d . . .
H9A H 0.3083 1.0259 0.0258 0.199 Uiso 1 1 calc R . .
H9B H 0.2543 0.9667 -0.0636 0.199 Uiso 1 1 calc R . .
H9C H 0.3024 0.8951 0.0216 0.199 Uiso 1 1 calc R . .
C2 C 0.1215(3) 0.9125(4) 0.1908(3) 0.0630(13) Uani 1 1 d . . .
H2 H 0.0727 0.9632 0.2118 0.076 Uiso 1 1 calc R . .
O2 O 0.1979(2) 0.9690(3) 0.1507(2) 0.0822(10) Uani 1 1 d . . .
C3 C 0.1652(3) 0.8355(4) 0.2693(3) 0.0590(13) Uani 1 1 d . . .
H3 H 0.2246 0.8670 0.3019 0.071 Uiso 1 1 calc R . .
O3 O 0.0968(2) 0.8110(3) 0.3350(2) 0.0766(10) Uani 1 1 d . . .
C6 C 0.0782(4) 0.9026(5) 0.3941(3) 0.0956(18) Uani 1 1 d . . .
H6A H 0.1381 0.9333 0.4221 0.143 Uiso 1 1 calc R . .
H6B H 0.0409 0.8778 0.4437 0.143 Uiso 1 1 calc R . .
H6C H 0.0430 0.9589 0.3565 0.143 Uiso 1 1 calc R . .
C4 C 0.1851(3) 0.7310(4) 0.2144(3) 0.0596(13) Uani 1 1 d . . .
H4 H 0.2456 0.7419 0.1857 0.072 Uiso 1 1 calc R . .
C5 C 0.1894(3) 0.6168(4) 0.2641(3) 0.0568(13) Uani 1 1 d . . .
H5 H 0.1243 0.6015 0.2813 0.068 Uiso 1 1 calc R . .
C10 C 0.2550(3) 0.6205(4) 0.3573(3) 0.0669(14) Uani 1 1 d . . .
H10A H 0.2447 0.6910 0.3886 0.080 Uiso 1 1 calc R . .
H10B H 0.3213 0.6197 0.3420 0.080 Uiso 1 1 calc R . .
C11 C 0.2857(3) 0.3871(4) 0.3938(3) 0.0515(13) Uani 1 1 d . . .
C12 C 0.3810(4) 0.3732(4) 0.3930(3) 0.0740(15) Uani 1 1 d . . .
H12 H 0.4231 0.4299 0.4152 0.089 Uiso 1 1 calc R . .
C13 C 0.4176(4) 0.2720(5) 0.3581(4) 0.0819(16) Uani 1 1 d . . .
H13 H 0.4838 0.2621 0.3585 0.098 Uiso 1 1 calc R . .
C14 C 0.3555(4) 0.1882(5) 0.3235(3) 0.0674(15) Uani 1 1 d . . .
C15 C 0.2591(4) 0.2067(5) 0.3279(3) 0.0711(15) Uani 1 1 d . . .
H15 H 0.2162 0.1501 0.3071 0.085 Uiso 1 1 calc R . .
C16 C 0.2223(3) 0.3034(5) 0.3610(3) 0.0640(14) Uani 1 1 d . . .
H16 H 0.1562 0.3128 0.3616 0.077 Uiso 1 1 calc R . .
C17 C 0.3948(4) 0.0822(5) 0.2846(4) 0.114(2) Uani 1 1 d . . .
H17A H 0.3811 0.0810 0.2164 0.171 Uiso 1 1 calc R . .
H17B H 0.3652 0.0188 0.3116 0.171 Uiso 1 1 calc R . .
H17C H 0.4633 0.0793 0.3011 0.171 Uiso 1 1 calc R . .
N1 N 0.2160(2) 0.5221(3) 0.2073(2) 0.0533(10) Uani 1 1 d . . .
C18 C 0.1391(3) 0.4808(4) 0.1388(3) 0.0736(15) Uani 1 1 d . . .
H18A H 0.1274 0.5337 0.0867 0.088 Uiso 1 1 calc R . .
H18B H 0.0803 0.4734 0.1695 0.088 Uiso 1 1 calc R . .
C19 C 0.1666(4) 0.3678(5) 0.0997(4) 0.0925(18) Uani 1 1 d . . .
H19A H 0.1727 0.3136 0.1512 0.111 Uiso 1 1 calc R . .
H19B H 0.1156 0.3427 0.0525 0.111 Uiso 1 1 calc R . .
C20 C 0.2594(5) 0.3733(5) 0.0548(3) 0.0996(19) Uani 1 1 d . . .
H20A H 0.2508 0.4178 -0.0030 0.119 Uiso 1 1 calc R . .
H20B H 0.2789 0.2986 0.0379 0.119 Uiso 1 1 calc R . .
C21 C 0.3364(4) 0.4252(5) 0.1246(4) 0.0916(18) Uani 1 1 d . . .
H21A H 0.3948 0.4353 0.0937 0.110 Uiso 1 1 calc R . .
H21B H 0.3508 0.3753 0.1786 0.110 Uiso 1 1 calc R . .
C22 C 0.3032(3) 0.5378(4) 0.1600(3) 0.0757(15) Uani 1 1 d . . .
H22A H 0.3534 0.5701 0.2044 0.091 Uiso 1 1 calc R . .
H22B H 0.2904 0.5887 0.1065 0.091 Uiso 1 1 calc R . .
S1B S 0.48051(10) 0.25639(12) 0.75539(11) 0.0818(4) Uani 1 1 d . . .
O36 O 0.5670(2) 0.2865(3) 0.7142(3) 0.1159(14) Uani 1 1 d . . .
O37 O 0.4851(2) 0.2360(3) 0.8566(2) 0.1110(13) Uani 1 1 d . . .
O34 O 0.1713(2) 0.4683(3) 0.8172(2) 0.0648(9) Uani 1 1 d . . .
C31 C 0.1432(3) 0.5753(5) 0.8364(3) 0.0648(14) Uani 1 1 d . . .
H31 H 0.1234 0.5795 0.9012 0.078 Uiso 1 1 calc R . .
O31 O 0.0689(2) 0.6133(3) 0.7700(3) 0.0830(10) Uani 1 1 d . . .
C37 C 0.0970(4) 0.7146(5) 0.7272(4) 0.0712(15) Uani 1 1 d . . .
C38 C 0.0529(4) 0.8116(5) 0.7733(4) 0.110(2) Uani 1 1 d . . .
H38A H 0.0800 0.8174 0.8386 0.165 Uiso 1 1 calc R . .
H38B H -0.0155 0.8006 0.7712 0.165 Uiso 1 1 calc R . .
H38C H 0.0657 0.8790 0.7398 0.165 Uiso 1 1 calc R . .
C39 C 0.0691(4) 0.7055(6) 0.6217(4) 0.129(3) Uani 1 1 d . . .
H39A H 0.0871 0.7728 0.5909 0.194 Uiso 1 1 calc R . .
H39B H 0.0007 0.6949 0.6100 0.194 Uiso 1 1 calc R . .
H39C H 0.1017 0.6429 0.5968 0.194 Uiso 1 1 calc R . .
C32 C 0.2280(3) 0.6533(4) 0.8268(3) 0.0612(13) Uani 1 1 d . . .
H32 H 0.2443 0.6995 0.8836 0.073 Uiso 1 1 calc R . .
O32 O 0.1989(2) 0.7175(3) 0.7433(2) 0.0780(10) Uani 1 1 d . . .
C33 C 0.3086(3) 0.5745(4) 0.8061(3) 0.0580(13) Uani 1 1 d . . .
H33 H 0.3481 0.6076 0.7596 0.070 Uiso 1 1 calc R . .
O33 O 0.3661(2) 0.5437(3) 0.8903(2) 0.0771(10) Uani 1 1 d . . .
C36 C 0.4317(3) 0.6278(5) 0.9276(3) 0.1011(19) Uani 1 1 d . . .
H36A H 0.4710 0.6509 0.8790 0.152 Uiso 1 1 calc R . .
H36B H 0.4719 0.5984 0.9811 0.152 Uiso 1 1 calc R . .
H36C H 0.3962 0.6909 0.9477 0.152 Uiso 1 1 calc R . .
C34 C 0.2532(3) 0.4742(4) 0.7640(3) 0.0514(12) Uani 1 1 d . . .
H34 H 0.2313 0.4895 0.6968 0.062 Uiso 1 1 calc R . .
C35 C 0.3032(3) 0.3611(4) 0.7712(3) 0.0510(12) Uani 1 1 d . . .
H35 H 0.3185 0.3448 0.8393 0.061 Uiso 1 1 calc R . .
C40 C 0.3986(3) 0.3673(4) 0.7272(3) 0.0630(13) Uani 1 1 d . . .
H40A H 0.4303 0.4369 0.7474 0.076 Uiso 1 1 calc R . .
H40B H 0.3847 0.3705 0.6583 0.076 Uiso 1 1 calc R . .
C41 C 0.4349(3) 0.1364(4) 0.6961(4) 0.0644(14) Uani 1 1 d . . .
C42 C 0.4335(3) 0.1277(5) 0.5987(4) 0.0763(16) Uani 1 1 d . . .
H42 H 0.4564 0.1862 0.5638 0.092 Uiso 1 1 calc R . .
C43 C 0.3976(4) 0.0312(6) 0.5522(4) 0.0777(16) Uani 1 1 d . . .
H43 H 0.3948 0.0271 0.4860 0.093 Uiso 1 1 calc R . .
C44 C 0.3667(3) -0.0568(5) 0.6019(5) 0.0785(17) Uani 1 1 d . . .
C45 C 0.3711(3) -0.0486(5) 0.6998(5) 0.0843(17) Uani 1 1 d . . .
H45 H 0.3509 -0.1086 0.7347 0.101 Uiso 1 1 calc R . .
C46 C 0.4053(4) 0.0476(5) 0.7475(4) 0.0787(16) Uani 1 1 d . . .
H46 H 0.4081 0.0517 0.8138 0.094 Uiso 1 1 calc R . .
C47 C 0.3277(4) -0.1621(5) 0.5519(4) 0.120(2) Uani 1 1 d . . .
H47A H 0.3447 -0.2258 0.5915 0.181 Uiso 1 1 calc R . .
H47B H 0.3549 -0.1700 0.4922 0.181 Uiso 1 1 calc R . .
H47C H 0.2588 -0.1570 0.5402 0.181 Uiso 1 1 calc R . .
N31 N 0.2458(2) 0.2651(3) 0.7288(2) 0.0524(9) Uani 1 1 d . . .
C48 C 0.1768(3) 0.2214(4) 0.7875(3) 0.0802(16) Uani 1 1 d . . .
H48A H 0.1247 0.2747 0.7901 0.096 Uiso 1 1 calc R . .
H48B H 0.2072 0.2107 0.8520 0.096 Uiso 1 1 calc R . .
C49 C 0.1362(4) 0.1102(5) 0.7485(3) 0.0839(16) Uani 1 1 d . . .
H49A H 0.1875 0.0552 0.7503 0.101 Uiso 1 1 calc R . .
H49B H 0.0882 0.0833 0.7883 0.101 Uiso 1 1 calc R . .
C50 C 0.0914(3) 0.1234(4) 0.6481(3) 0.0774(15) Uani 1 1 d . . .
H50A H 0.0344 0.1700 0.6473 0.093 Uiso 1 1 calc R . .
H50B H 0.0720 0.0508 0.6221 0.093 Uiso 1 1 calc R . .
C51 C 0.1620(3) 0.1762(4) 0.5875(3) 0.0726(15) Uani 1 1 d . . .
H51A H 0.1305 0.1911 0.5242 0.087 Uiso 1 1 calc R . .
H51B H 0.2150 0.1250 0.5812 0.087 Uiso 1 1 calc R . .
C52 C 0.2011(3) 0.2856(4) 0.6329(3) 0.0669(14) Uani 1 1 d . . .
H52A H 0.2480 0.3176 0.5944 0.080 Uiso 1 1 calc R . .
H52B H 0.1488 0.3388 0.6351 0.080 Uiso 1 1 calc R . .

loop_
_atom_site_aniso_label
_atom_site_aniso_U_11
_atom_site_aniso_U_22
_atom_site_aniso_U_33
_atom_site_aniso_U_23
_atom_site_aniso_U_13
_atom_site_aniso_U_12
S1A 0.0999(11) 0.0563(11) 0.0546(8) 0.0085(8) 0.0153(7) 0.0096(8)
O6 0.148(3) 0.074(3) 0.0451(19) -0.0021(19) -0.0073(18) 0.015(2)
O7 0.089(3) 0.084(3) 0.105(2) 0.021(2) 0.0462(19) 0.018(2)
O4 0.113(3) 0.049(3) 0.072(2) 0.011(2) -0.0270(19) -0.018(2)
C1 0.093(4) 0.064(5) 0.075(4) 0.033(4) -0.014(3) -0.006(4)
O1 0.182(4) 0.067(3) 0.072(3) 0.005(2) 0.002(2) -0.039(3)
C7 0.133(5) 0.073(5) 0.064(4) 0.020(4) 0.007(3) -0.004(4)
C8 0.157(6) 0.100(6) 0.092(4) 0.034(4) -0.001(3) -0.010(5)
C9 0.161(6) 0.126(7) 0.119(5) 0.011(5) 0.057(4) -0.002(5)
C2 0.070(3) 0.044(4) 0.073(4) 0.010(3) 0.001(3) -0.005(3)
O2 0.117(3) 0.065(3) 0.064(2) 0.012(2) 0.0056(18) -0.023(2)
C3 0.074(3) 0.039(4) 0.064(3) 0.008(3) 0.006(3) -0.002(3)
O3 0.091(2) 0.067(3) 0.073(2) 0.012(2) 0.0182(18) 0.001(2)
C6 0.125(5) 0.093(5) 0.071(4) 0.001(4) 0.021(3) 0.022(4)
C4 0.068(3) 0.049(4) 0.060(3) 0.010(3) -0.005(2) -0.003(3)
C5 0.066(3) 0.049(4) 0.055(3) 0.010(3) 0.005(2) -0.006(3)
C10 0.092(4) 0.052(4) 0.055(3) 0.001(3) -0.001(2) -0.005(3)
C11 0.047(3) 0.050(4) 0.058(3) 0.005(3) 0.006(2) -0.009(3)
C12 0.069(4) 0.052(4) 0.099(4) 0.004(3) 0.000(3) -0.015(3)
C13 0.060(3) 0.072(5) 0.113(4) -0.002(4) 0.005(3) 0.001(4)
C14 0.073(4) 0.059(4) 0.072(4) 0.008(3) 0.013(3) 0.003(3)
C15 0.078(4) 0.061(5) 0.074(4) 0.004(3) 0.002(3) -0.014(3)
C16 0.063(3) 0.058(4) 0.071(3) 0.013(3) 0.010(3) 0.006(3)
C17 0.128(5) 0.084(5) 0.139(5) -0.016(4) 0.052(4) 0.019(4)
N1 0.064(3) 0.047(3) 0.049(2) -0.001(2) 0.0080(19) -0.007(2)
C18 0.084(4) 0.052(4) 0.083(3) -0.005(3) 0.000(3) -0.011(3)
C19 0.123(5) 0.067(5) 0.084(4) -0.004(4) -0.006(3) -0.013(4)
C20 0.154(6) 0.085(5) 0.061(4) 0.011(3) 0.016(4) 0.012(5)
C21 0.097(4) 0.087(5) 0.096(4) 0.000(4) 0.032(4) 0.004(4)
C22 0.080(4) 0.062(4) 0.087(4) -0.003(3) 0.015(3) -0.009(3)
S1B 0.0676(9) 0.0621(12) 0.1113(12) -0.0089(10) -0.0128(8) 0.0138(9)
O36 0.054(2) 0.088(3) 0.207(4) -0.021(3) 0.016(2) 0.007(2)
O37 0.149(3) 0.083(3) 0.087(3) -0.009(2) -0.052(2) 0.029(3)
O34 0.065(2) 0.046(2) 0.087(2) 0.0064(19) 0.0249(17) 0.0049(18)
C31 0.066(4) 0.075(5) 0.054(3) 0.000(3) 0.010(3) 0.010(3)
O31 0.069(2) 0.063(3) 0.115(3) 0.016(2) 0.003(2) -0.001(2)
C37 0.063(4) 0.062(5) 0.088(4) -0.003(4) 0.003(3) 0.003(3)
C38 0.104(5) 0.063(4) 0.162(6) -0.019(4) 0.011(4) 0.026(4)
C39 0.119(5) 0.173(7) 0.091(5) -0.002(5) -0.010(3) 0.029(5)
C32 0.059(3) 0.052(4) 0.071(3) -0.012(3) -0.003(3) -0.001(3)
O32 0.077(3) 0.050(3) 0.108(3) 0.017(2) 0.0107(19) 0.0043(19)
C33 0.056(3) 0.049(4) 0.066(3) -0.002(3) -0.002(2) -0.004(3)
O33 0.083(2) 0.062(3) 0.081(2) -0.004(2) -0.0184(18) -0.002(2)
C36 0.089(4) 0.097(5) 0.111(4) -0.028(4) -0.020(3) -0.018(4)
C34 0.048(3) 0.048(4) 0.057(3) 0.004(3) 0.001(2) 0.005(3)
C35 0.057(3) 0.043(3) 0.051(3) 0.011(3) -0.002(2) 0.003(3)
C40 0.063(3) 0.043(3) 0.080(3) -0.004(3) -0.005(2) -0.004(3)
C41 0.068(3) 0.051(4) 0.073(4) -0.001(3) 0.001(3) 0.010(3)
C42 0.085(4) 0.062(5) 0.082(4) 0.007(4) 0.010(3) 0.011(3)
C43 0.096(4) 0.070(5) 0.065(4) -0.002(4) -0.001(3) 0.017(4)
C44 0.066(4) 0.062(5) 0.105(5) -0.015(4) -0.004(3) 0.018(3)
C45 0.084(4) 0.062(5) 0.109(5) 0.008(4) 0.017(3) 0.000(3)
C46 0.102(4) 0.055(5) 0.080(4) 0.003(4) 0.010(3) 0.017(3)
C47 0.102(4) 0.074(5) 0.176(6) -0.040(5) -0.034(4) 0.004(4)
N31 0.066(2) 0.045(3) 0.045(2) 0.012(2) 0.0035(18) 0.000(2)
C48 0.105(4) 0.074(5) 0.066(3) 0.009(3) 0.029(3) -0.022(3)
C49 0.113(4) 0.066(4) 0.076(4) -0.007(3) 0.026(3) -0.031(4)
C50 0.069(4) 0.064(4) 0.100(4) -0.015(3) 0.011(3) -0.012(3)
C51 0.083(4) 0.072(4) 0.059(3) 0.000(3) -0.008(3) -0.009(3)
C52 0.071(3) 0.064(4) 0.065(3) 0.014(3) 0.000(2) -0.006(3)

loop_
_geom_bond_atom_site_label_1
_geom_bond_atom_site_label_2
_geom_bond_distance
_geom_bond_site_symmetry_2
_geom_bond_publ_flag
S1A O6 1.429(3) . ?
S1A O7 1.434(3) . ?
S1A C11 1.759(5) . ?
S1A C10 1.771(4) . ?
O4 C1 1.370(6) . ?
O4 C4 1.429(4) . ?
C1 O1 1.396(5) . ?
C1 C2 1.517(6) . ?
O1 C7 1.409(6) . ?
C7 O2 1.401(5) . ?
C7 C9 1.503(6) . ?
C7 C8 1.530(7) . ?
C2 O2 1.425(5) . ?
C2 C3 1.517(5) . ?
C3 O3 1.424(4) . ?
C3 C4 1.510(6) . ?
O3 C6 1.415(5) . ?
C4 C5 1.533(6) . ?
C5 N1 1.455(5) . ?
C5 C10 1.522(5) . ?
C11 C12 1.341(5) . ?
C11 C16 1.383(6) . ?
C12 C13 1.421(6) . ?
C13 C14 1.380(6) . ?
C14 C15 1.371(6) . ?
C14 C17 1.505(6) . ?
C15 C16 1.366(6) . ?
N1 C18 1.454(5) . ?
N1 C22 1.457(5) . ?
C18 C19 1.521(6) . ?
C19 C20 1.499(6) . ?
C20 C21 1.513(6) . ?
C21 C22 1.523(6) . ?
S1B O36 1.436(3) . ?
S1B O37 1.441(3) . ?
S1B C41 1.747(5) . ?
S1B C40 1.769(4) . ?
O34 C31 1.372(5) . ?
O34 C34 1.430(4) . ?
C31 O31 1.399(5) . ?
C31 C32 1.523(6) . ?
O31 C37 1.425(6) . ?
C37 O32 1.417(5) . ?
C37 C38 1.492(6) . ?
C37 C39 1.499(6) . ?
C32 O32 1.428(5) . ?
C32 C33 1.517(5) . ?
C33 O33 1.410(5) . ?
C33 C34 1.515(5) . ?
O33 C36 1.423(5) . ?
C34 C35 1.520(5) . ?
C35 N31 1.489(5) . ?
C35 C40 1.526(5) . ?
C41 C46 1.371(6) . ?
C41 C42 1.373(6) . ?
C42 C43 1.394(7) . ?
C43 C44 1.357(6) . ?
C44 C45 1.376(6) . ?
C44 C47 1.516(6) . ?
C45 C46 1.392(7) . ?
N31 C48 1.430(4) . ?
N31 C52 1.449(4) . ?
C48 C49 1.526(6) . ?
C49 C50 1.494(6) . ?
C50 C51 1.505(5) . ?
C51 C52 1.531(6) . ?

loop_
_cod_related_entry_id
_cod_related_entry_database
_cod_related_entry_code
1 ChemSpider 30658465
